data_4333981
loop_
_publ_author_name
'Ananda Kumar Jami'
'Viswanathan Baskar'
'E. Carolina Sa\~nudo'

_publ_section_title
;
 New Structural Form of a Tetranuclear Lanthanide Hydroxo Cluster: Dy4
 Analogue Display Slow Magnetic Relaxation
;
_journal_name_full 'Inorganic Chemistry'
_journal_page_first 2432
_journal_page_last 2438
_journal_paper_doi 10.1021/ic3022886
_journal_volume 52
_journal_year 2013
_chemical_formula_moiety 'C83 H100 Cl3 N10 O23 Tb4'
_chemical_formula_sum 'C83 H100 Cl3 N10 O23 Tb4'
_chemical_formula_weight 2347.76
_chemical_name_systematic
; 
 ? 
;
_space_group_IT_number 2
_symmetry_cell_setting triclinic
_symmetry_space_group_name_Hall '-P 1'
_symmetry_space_group_name_H-M 'P -1'
_atom_sites_solution_hydrogens geom
_atom_sites_solution_primary direct
_atom_sites_solution_secondary difmap
_audit_creation_method SHELXL-97
_cell_angle_alpha 73.5860(10)
_cell_angle_beta 76.7970(10)
_cell_angle_gamma 85.7170(10)
_cell_formula_units_Z 2
_cell_length_a 13.9946(11)
_cell_length_b 14.9269(12)
_cell_length_c 22.2577(17)
_cell_measurement_reflns_used 7094
_cell_measurement_temperature 100(2)
_cell_measurement_theta_max 25.00
_cell_measurement_theta_min 2.27
_cell_volume 4341.9(6)
_computing_cell_refinement 'Bruker SMART'
_computing_data_collection 'Bruker SMART'
_computing_data_reduction 'Bruker SAINT'
_computing_molecular_graphics 'Bruker SHELXTL'
_computing_publication_material 'Bruker SHELXTL'
_computing_structure_refinement 'SHELXL-97 (Sheldrick, 1997)'
_computing_structure_solution 'SHELXS-97 (Sheldrick, 1990)'
_diffrn_ambient_temperature 100(2)
_diffrn_measured_fraction_theta_full 0.992
_diffrn_measured_fraction_theta_max 0.992
_diffrn_measurement_device_type 'CCD area detector'
_diffrn_measurement_method 'phi and omega scans'
_diffrn_radiation_monochromator graphite
_diffrn_radiation_source 'fine-focus sealed tube'
_diffrn_radiation_type MoK\a
_diffrn_radiation_wavelength 0.71073
_diffrn_reflns_av_R_equivalents 0.0467
_diffrn_reflns_av_sigmaI/netI 0.0554
_diffrn_reflns_limit_h_max 16
_diffrn_reflns_limit_h_min -16
_diffrn_reflns_limit_k_max 17
_diffrn_reflns_limit_k_min -17
_diffrn_reflns_limit_l_max 26
_diffrn_reflns_limit_l_min -26
_diffrn_reflns_number 41835
_diffrn_reflns_theta_full 25.00
_diffrn_reflns_theta_max 25.00
_diffrn_reflns_theta_min 1.42
_exptl_absorpt_coefficient_mu 3.390
_exptl_absorpt_correction_T_max 0.6865
_exptl_absorpt_correction_T_min 0.4967
_exptl_absorpt_correction_type multi-scan
_exptl_absorpt_process_details brukarsadabs
_exptl_crystal_colour yellow
_exptl_crystal_density_diffrn 1.796
_exptl_crystal_description block
_exptl_crystal_F_000 2326
_exptl_crystal_size_max 0.24
_exptl_crystal_size_mid 0.18
_exptl_crystal_size_min 0.12
_refine_diff_density_max 1.417
_refine_diff_density_min -1.201
_refine_diff_density_rms 0.150
_refine_ls_extinction_method none
_refine_ls_goodness_of_fit_ref 1.050
_refine_ls_hydrogen_treatment mixed
_refine_ls_matrix_type full
_refine_ls_number_parameters 1135
_refine_ls_number_reflns 15201
_refine_ls_number_restraints 0
_refine_ls_restrained_S_all 1.050
_refine_ls_R_factor_all 0.0551
_refine_ls_R_factor_gt 0.0458
_refine_ls_shift/su_max 0.001
_refine_ls_shift/su_mean 0.000
_refine_ls_structure_factor_coef Fsqd
_refine_ls_weighting_details 'calc w=1/[\s^2^(Fo^2^)+(0.0398P)^2^+18.8429P] where P=(Fo^2^+2Fc^2^)/3'
_refine_ls_weighting_scheme calc
_refine_ls_wR_factor_gt 0.1003
_refine_ls_wR_factor_ref 0.1046
_reflns_number_gt 13102
_reflns_number_total 15201
_reflns_threshold_expression >2sigma(I)
_cod_data_source_file ic3022886_si_003_1.cif
_cod_data_source_block 1
_cod_original_sg_symbol_H-M 'P -1 '
_cod_database_code 4333981

loop_
_symmetry_equiv_pos_as_xyz
'x, y, z'
'-x, -y, -z'

loop_
_atom_site_label
_atom_site_type_symbol
_atom_site_fract_x
_atom_site_fract_y
_atom_site_fract_z
_atom_site_U_iso_or_equiv
_atom_site_adp_type
_atom_site_occupancy
_atom_site_symmetry_multiplicity
_atom_site_calc_flag
_atom_site_refinement_flags
_atom_site_disorder_assembly
_atom_site_disorder_group
C1 C 0.0633(5) 0.3338(5) 0.3435(3) 0.0253(15) Uani 1 1 d . . .
C2 C 0.0799(6) 0.2420(5) 0.3361(3) 0.0331(17) Uani 1 1 d . . .
C3 C 0.0986(7) 0.1677(5) 0.3851(4) 0.043(2) Uani 1 1 d . . .
H3 H 0.1070 0.1067 0.3793 0.052 Uiso 1 1 calc R . .
C4 C 0.1051(7) 0.1819(5) 0.4432(4) 0.046(2) Uani 1 1 d . . .
H4 H 0.1172 0.1307 0.4773 0.055 Uiso 1 1 calc R . .
C5 C 0.0939(6) 0.2697(5) 0.4508(3) 0.0338(18) Uani 1 1 d . . .
H5 H 0.1011 0.2793 0.4900 0.041 Uiso 1 1 calc R . .
C6 C 0.0721(5) 0.3460(5) 0.4026(3) 0.0256(15) Uani 1 1 d . . .
C7 C 0.0607(5) 0.4363(5) 0.4146(3) 0.0250(15) Uani 1 1 d . . .
H7 H 0.0896 0.4442 0.4475 0.030 Uiso 1 1 calc R . .
C8 C 0.0148(5) 0.5929(5) 0.4038(3) 0.0252(15) Uani 1 1 d . . .
H8A H 0.0661 0.5907 0.4283 0.030 Uiso 1 1 calc R . .
H8B H -0.0497 0.6020 0.4310 0.030 Uiso 1 1 calc R . .
C9 C 0.0342(5) 0.6725(5) 0.3427(3) 0.0209(14) Uani 1 1 d . . .
C10 C 0.0214(5) 0.7665(5) 0.3572(3) 0.0307(17) Uani 1 1 d . . .
H10A H 0.0609 0.7685 0.3885 0.037 Uiso 1 1 calc R . .
H10B H 0.0437 0.8170 0.3175 0.037 Uiso 1 1 calc R . .
C11 C 0.0863(7) 0.1434(5) 0.2680(4) 0.050(2) Uani 1 1 d . . .
H11A H 0.1485 0.1169 0.2786 0.074 Uiso 1 1 calc R . .
H11B H 0.0878 0.1475 0.2231 0.074 Uiso 1 1 calc R . .
H11C H 0.0322 0.1032 0.2958 0.074 Uiso 1 1 calc R . .
C12 C 0.0264(5) 0.7372(4) 0.0300(3) 0.0207(14) Uani 1 1 d . . .
C13 C 0.1025(5) 0.7295(4) -0.0223(3) 0.0185(13) Uani 1 1 d . . .
C14 C 0.0913(5) 0.7608(4) -0.0840(3) 0.0235(15) Uani 1 1 d . . .
H14 H 0.1444 0.7565 -0.1183 0.028 Uiso 1 1 calc R . .
C15 C 0.0029(5) 0.7988(4) -0.0966(3) 0.0245(15) Uani 1 1 d . . .
H15 H -0.0042 0.8235 -0.1396 0.029 Uiso 1 1 calc R . .
C16 C -0.0752(5) 0.8009(4) -0.0466(3) 0.0269(16) Uani 1 1 d . . .
H16 H -0.1371 0.8235 -0.0557 0.032 Uiso 1 1 calc R . .
C17 C -0.0657(5) 0.7706(4) 0.0176(3) 0.0207(14) Uani 1 1 d . . .
C18 C -0.1529(5) 0.7656(4) 0.0680(3) 0.0227(14) Uani 1 1 d . . .
H18 H -0.2142 0.7760 0.0554 0.027 Uiso 1 1 calc R . .
C19 C -0.2500(5) 0.7401(5) 0.1717(3) 0.0265(15) Uani 1 1 d . . .
H19A H -0.3023 0.7391 0.1485 0.032 Uiso 1 1 calc R . .
H19B H -0.2621 0.7941 0.1901 0.032 Uiso 1 1 calc R . .
C20 C -0.2509(5) 0.6501(5) 0.2249(3) 0.0284(16) Uani 1 1 d . . .
H20 H -0.2436 0.5962 0.2059 0.034 Uiso 1 1 calc R . .
C21 C -0.3446(5) 0.6395(6) 0.2751(4) 0.0393(19) Uani 1 1 d . . .
H21A H -0.4015 0.6491 0.2544 0.047 Uiso 1 1 calc R . .
H21B H -0.3481 0.5756 0.3046 0.047 Uiso 1 1 calc R . .
C22 C 0.2689(5) 0.6812(5) -0.0526(3) 0.0295(16) Uani 1 1 d . . .
H22A H 0.2517 0.6455 -0.0793 0.044 Uiso 1 1 calc R . .
H22B H 0.3233 0.6497 -0.0335 0.044 Uiso 1 1 calc R . .
H22C H 0.2889 0.7442 -0.0791 0.044 Uiso 1 1 calc R . .
C23 C 0.2142(4) 0.6962(5) 0.2089(3) 0.0201(14) Uani 1 1 d . . .
C24 C 0.2722(5) 0.6165(5) 0.2279(3) 0.0227(14) Uani 1 1 d . . .
C25 C 0.3495(5) 0.6201(5) 0.2550(3) 0.0273(16) Uani 1 1 d . . .
H25 H 0.3880 0.5656 0.2674 0.033 Uiso 1 1 calc R . .
C26 C 0.3717(5) 0.7039(5) 0.2642(3) 0.0311(17) Uani 1 1 d . . .
H26 H 0.4256 0.7063 0.2830 0.037 Uiso 1 1 calc R . .
C27 C 0.3175(5) 0.7821(5) 0.2468(3) 0.0277(16) Uani 1 1 d . . .
H27 H 0.3345 0.8388 0.2529 0.033 Uiso 1 1 calc R . .
C28 C 0.2358(5) 0.7803(5) 0.2198(3) 0.0221(14) Uani 1 1 d . . .
C29 C 0.1763(5) 0.8638(5) 0.2040(3) 0.0257(15) Uani 1 1 d . . .
H29 H 0.2031 0.9209 0.2030 0.031 Uiso 1 1 calc R . .
C30 C 0.0491(6) 0.9629(5) 0.1756(4) 0.0361(18) Uani 1 1 d . . .
H30A H 0.0933 1.0032 0.1380 0.043 Uiso 1 1 calc R . .
H30B H 0.0434 0.9895 0.2123 0.043 Uiso 1 1 calc R . .
C31 C -0.0502(6) 0.9618(5) 0.1611(4) 0.0307(17) Uani 1 1 d . . .
C32 C -0.1310(6) 0.9271(5) 0.2204(4) 0.0342(18) Uani 1 1 d . . .
H32A H -0.1268 0.9589 0.2531 0.041 Uiso 1 1 calc R . .
H32B H -0.1959 0.9421 0.2090 0.041 Uiso 1 1 calc R . .
C33 C 0.2887(5) 0.4534(5) 0.2411(3) 0.0304(17) Uani 1 1 d . . .
H33A H 0.3594 0.4570 0.2224 0.046 Uiso 1 1 calc R . .
H33B H 0.2608 0.4025 0.2311 0.046 Uiso 1 1 calc R . .
H33C H 0.2778 0.4416 0.2878 0.046 Uiso 1 1 calc R . .
C34 C -0.2195(5) 0.5067(5) 0.4439(3) 0.0302(17) Uani 1 1 d . . .
C35 C -0.2010(6) 0.4082(6) 0.4531(4) 0.044(2) Uani 1 1 d . . .
C36 C -0.2184(6) 0.3466(7) 0.5112(4) 0.052(2) Uani 1 1 d . . .
H36 H -0.2030 0.2823 0.5156 0.063 Uiso 1 1 calc R . .
C37 C -0.2583(6) 0.3770(7) 0.5636(4) 0.049(2) Uani 1 1 d . . .
H37 H -0.2716 0.3326 0.6044 0.059 Uiso 1 1 calc R . .
C38 C -0.2798(6) 0.4681(7) 0.5599(4) 0.048(2) Uani 1 1 d . . .
H38 H -0.3074 0.4868 0.5977 0.058 Uiso 1 1 calc R . .
C39 C -0.2603(6) 0.5374(6) 0.4975(4) 0.043(2) Uani 1 1 d . . .
C40 C -0.2875(6) 0.6304(8) 0.4969(4) 0.053(2) Uani 1 1 d . . .
H40 H -0.3173 0.6415 0.5370 0.064 Uiso 1 1 calc R . .
C41 C -0.3106(8) 0.7896(8) 0.4633(4) 0.070(3) Uani 1 1 d . . .
H41A H -0.2532 0.8252 0.4627 0.084 Uiso 1 1 calc R . .
H41B H -0.3543 0.7783 0.5065 0.084 Uiso 1 1 calc R . .
C42 C -0.3674(13) 0.8483(8) 0.4112(5) 0.113(6) Uani 1 1 d . B .
H42 H -0.4204 0.8086 0.4091 0.135 Uiso 1 1 calc R . .
C43 C -0.4068(18) 0.9333(13) 0.4153(9) 0.200(13) Uani 1 1 d . . .
H43A H -0.4332 0.9659 0.3770 0.239 Uiso 1 1 calc R A 1
H43B H -0.3583 0.9735 0.4209 0.239 Uiso 1 1 calc R A 1
C44 C -0.1584(7) 0.2904(6) 0.3957(4) 0.052(2) Uani 1 1 d . . .
H44A H -0.1100 0.2565 0.4196 0.078 Uiso 1 1 calc R . .
H44B H -0.1413 0.2842 0.3518 0.078 Uiso 1 1 calc R . .
H44C H -0.2237 0.2643 0.4169 0.078 Uiso 1 1 calc R . .
C45 C 0.3936(5) 0.6052(5) 0.0876(3) 0.0214(14) Uani 1 1 d . . .
C46 C 0.4693(5) 0.6562(5) 0.0968(3) 0.0231(15) Uani 1 1 d . . .
C47 C 0.5573(5) 0.6138(5) 0.1049(3) 0.0315(17) Uani 1 1 d . . .
H47 H 0.6055 0.6474 0.1133 0.038 Uiso 1 1 calc R . .
C48 C 0.5784(5) 0.5220(5) 0.1010(3) 0.0308(17) Uani 1 1 d . . .
H48 H 0.6395 0.4931 0.1073 0.037 Uiso 1 1 calc R . .
C49 C 0.5089(5) 0.4752(5) 0.0881(3) 0.0304(16) Uani 1 1 d . . .
H49 H 0.5231 0.4136 0.0842 0.036 Uiso 1 1 calc R . .
C50 C 0.4175(5) 0.5152(5) 0.0803(3) 0.0248(15) Uani 1 1 d . . .
C51 C 0.3521(5) 0.4617(5) 0.0618(3) 0.0243(15) Uani 1 1 d . . .
H51 H 0.3785 0.4082 0.0484 0.029 Uiso 1 1 calc R . .
C52 C 0.2069(5) 0.4243(5) 0.0375(3) 0.0248(15) Uani 1 1 d . . .
H52A H 0.2357 0.3606 0.0441 0.030 Uiso 1 1 calc R . .
H52B H 0.2121 0.4521 -0.0091 0.030 Uiso 1 1 calc R . .
C53 C 0.1010(5) 0.4197(4) 0.0720(3) 0.0216(14) Uani 1 1 d . . .
C54 C 0.0829(5) 0.3691(4) 0.1417(3) 0.0234(15) Uani 1 1 d . . .
H54A H 0.0114 0.3623 0.1598 0.028 Uiso 1 1 calc R . .
H54B H 0.1130 0.3059 0.1476 0.028 Uiso 1 1 calc R . .
C55 C 0.5144(5) 0.7997(5) 0.1051(4) 0.0391(19) Uani 1 1 d . . .
H55A H 0.5307 0.7730 0.1472 0.059 Uiso 1 1 calc R . .
H55B H 0.4888 0.8634 0.1019 0.059 Uiso 1 1 calc R . .
H55C H 0.5736 0.8012 0.0713 0.059 Uiso 1 1 calc R . .
C56 C 0.1578(6) 0.9557(6) 0.9963(4) 0.0398(19) Uani 1 1 d . . .
H56 H 0.0904 0.9602 1.0159 0.048 Uiso 1 1 calc R . .
C57 C 0.2146(7) 0.8884(6) 1.0282(4) 0.044(2) Uani 1 1 d . . .
H57 H 0.1875 0.8479 1.0691 0.053 Uiso 1 1 calc R . .
C58 C 0.3116(7) 0.8812(5) 0.9995(4) 0.045(2) Uani 1 1 d . . .
H58 H 0.3534 0.8353 1.0199 0.054 Uiso 1 1 calc R . .
C59 C 0.3465(6) 0.9423(6) 0.9406(4) 0.050(2) Uani 1 1 d . . .
H59 H 0.4131 0.9393 0.9190 0.061 Uiso 1 1 calc R . .
C60 C 0.2831(6) 1.0076(6) 0.9137(4) 0.045(2) Uani 1 1 d . . .
H60 H 0.3082 1.0504 0.8734 0.054 Uiso 1 1 calc R . .
C61 C 0.5033(15) 0.278(2) 0.3622(8) 0.167(12) Uani 1 1 d . . .
H61 H 0.5537 0.3225 0.3529 0.200 Uiso 1 1 calc R . .
C62 C 0.5272(16) 0.195(2) 0.3880(10) 0.173(12) Uani 1 1 d . . .
H62 H 0.5870 0.1785 0.4019 0.207 Uiso 1 1 calc R . .
C63 C 0.4509(18) 0.1274(18) 0.3942(10) 0.171(10) Uani 1 1 d . . .
H63 H 0.4646 0.0627 0.4096 0.205 Uiso 1 1 calc R . .
C64 C 0.3623(14) 0.1534(13) 0.3787(8) 0.124(6) Uani 1 1 d . . .
H64 H 0.3133 0.1089 0.3849 0.149 Uiso 1 1 calc R . .
C65 C 0.3477(12) 0.2467(12) 0.3539(7) 0.111(5) Uani 1 1 d . . .
H65 H 0.2872 0.2668 0.3416 0.133 Uiso 1 1 calc R . .
C66 C 0.7188(12) 0.0902(16) 0.2798(7) 0.126(7) Uani 1 1 d . . .
H66 H 0.7312 0.0263 0.2991 0.151 Uiso 1 1 calc R . .
C67 C 0.6469(12) 0.1190(14) 0.2434(8) 0.113(6) Uani 1 1 d . . .
H67 H 0.6110 0.0729 0.2362 0.135 Uiso 1 1 calc R . .
C68 C 0.6258(11) 0.2143(15) 0.2170(6) 0.115(6) Uani 1 1 d . . .
H68 H 0.5750 0.2340 0.1941 0.138 Uiso 1 1 calc R . .
C69 C 0.6856(10) 0.2775(12) 0.2272(5) 0.111(5) Uani 1 1 d . . .
H69 H 0.6750 0.3415 0.2069 0.133 Uiso 1 1 calc R . .
C70 C 0.7533(12) 0.2615(13) 0.2604(7) 0.114(6) Uani 1 1 d . . .
H70 H 0.7870 0.3094 0.2673 0.137 Uiso 1 1 calc R . .
C71 C 0.3121(9) 0.8928(7) 0.3900(6) 0.070(3) Uani 1 1 d . . .
H71 H 0.3663 0.8808 0.3586 0.084 Uiso 1 1 calc R . .
C72 C 0.3282(8) 0.9004(7) 0.4452(5) 0.065(3) Uani 1 1 d . . .
H72 H 0.3923 0.8918 0.4537 0.077 Uiso 1 1 calc R . .
C73 C 0.2515(10) 0.9205(7) 0.4886(5) 0.066(3) Uani 1 1 d . . .
H73 H 0.2627 0.9300 0.5268 0.080 Uiso 1 1 calc R . .
C74 C 0.1590(9) 0.9274(6) 0.4788(5) 0.065(3) Uani 1 1 d . . .
H74 H 0.1056 0.9384 0.5110 0.078 Uiso 1 1 calc R . .
C75 C 0.1425(8) 0.9188(6) 0.4231(5) 0.058(3) Uani 1 1 d . . .
H75 H 0.0775 0.9245 0.4162 0.069 Uiso 1 1 calc R . .
C76 C 0.3934(14) 0.0735(16) 0.1951(15) 0.24(2) Uani 1 1 d . . .
H76 H 0.4243 0.0315 0.2259 0.287 Uiso 1 1 calc R . .
C77 C 0.3634(11) 0.1677(14) 0.2020(8) 0.145(8) Uani 1 1 d . . .
H77 H 0.3739 0.1913 0.2354 0.174 Uiso 1 1 calc R . .
C78 C 0.3189(11) 0.2160(11) 0.1545(8) 0.110(5) Uani 1 1 d . . .
H78 H 0.2952 0.2772 0.1548 0.132 Uiso 1 1 calc R . .
C79 C 0.3069(13) 0.1833(9) 0.1085(8) 0.112(5) Uani 1 1 d . . .
H79 H 0.2740 0.2218 0.0774 0.134 Uiso 1 1 calc R . .
C80 C 0.337(2) 0.1026(16) 0.1025(17) 0.226(17) Uani 1 1 d . . .
H80 H 0.3284 0.0847 0.0663 0.271 Uiso 1 1 calc R . .
C81 C 0.5288(7) 0.4125(9) 0.4972(6) 0.077(3) Uani 1 1 d . . .
H81 H 0.5478 0.3500 0.4974 0.093 Uiso 1 1 calc R . .
C82 C 0.5430(7) 0.4802(9) 0.4420(5) 0.063(3) Uani 1 1 d . . .
H82 H 0.5722 0.4679 0.4022 0.076 Uiso 1 1 calc R . .
C83 C 0.5139(8) 0.5658(10) 0.4458(5) 0.074(4) Uani 1 1 d . . .
H83 H 0.5230 0.6151 0.4072 0.089 Uiso 1 1 calc R . .
Cl1 Cl 0.8990(2) 0.97514(16) 0.38359(12) 0.0651(7) Uani 1 1 d . . .
Cl2 Cl 0.55540(17) 0.88204(15) 0.25401(11) 0.0536(6) Uani 1 1 d . . .
Cl3 Cl 0.84854(13) 0.49941(14) 0.11906(9) 0.0347(4) Uani 1 1 d . . .
H9 H 0.106(5) 0.670(5) 0.322(3) 0.03(2) Uiso 1 1 d . . .
H31 H -0.068(5) 1.026(5) 0.139(3) 0.028(19) Uiso 1 1 d . . .
H53 H 0.068(4) 0.397(4) 0.054(3) 0.006(15) Uiso 1 1 d . . .
N1 N 0.0158(4) 0.5065(4) 0.3858(2) 0.0214(12) Uani 1 1 d . . .
N2 N -0.2767(5) 0.6980(5) 0.4499(3) 0.0447(18) Uani 1 1 d . . .
N3 N -0.1550(4) 0.7484(3) 0.1280(2) 0.0206(12) Uani 1 1 d . . .
N4 N 0.0915(4) 0.8679(4) 0.1912(3) 0.0256(13) Uani 1 1 d . . .
N5 N 0.2610(4) 0.4816(4) 0.0624(2) 0.0217(12) Uani 1 1 d . . .
N6 N 0.1915(5) 1.0146(4) 0.9398(3) 0.0372(15) Uani 1 1 d . . .
N7 N 0.4181(11) 0.3155(13) 0.3453(6) 0.152(7) Uani 1 1 d . . .
N8 N 0.7718(10) 0.1635(18) 0.2856(7) 0.163(8) Uani 1 1 d . . .
N9 N 0.2190(9) 0.9019(6) 0.3768(5) 0.088(3) Uani 1 1 d . . .
N10 N 0.377(2) 0.0463(19) 0.1437(18) 0.28(2) Uani 1 1 d . . .
O1 O -0.0022(3) 0.5730(3) 0.1955(2) 0.0199(9) Uani 1 1 d . . .
O2 O 0.0381(3) 0.4012(3) 0.2969(2) 0.0242(10) Uani 1 1 d . . .
O3 O -0.0299(3) 0.6655(3) 0.3030(2) 0.0216(10) Uani 1 1 d . . .
O4 O -0.0810(4) 0.7792(3) 0.3834(2) 0.0311(11) Uani 1 1 d . . .
O5 O 0.0723(4) 0.2344(3) 0.2775(2) 0.0397(13) Uani 1 1 d . . .
O6 O 0.0453(3) 0.7101(3) 0.08807(19) 0.0192(9) Uani 1 1 d . . .
O7 O -0.1704(3) 0.6490(3) 0.2544(2) 0.0229(10) Uani 1 1 d . . .
O8 O -0.3480(4) 0.7075(4) 0.3110(2) 0.0413(14) Uani 1 1 d . . .
O9 O 0.1850(3) 0.6874(3) -0.0024(2) 0.0215(10) Uani 1 1 d . . .
O10 O 0.1416(3) 0.6903(3) 0.1815(2) 0.0211(10) Uani 1 1 d . . .
O11 O -0.0442(4) 0.9021(3) 0.1202(2) 0.0274(11) Uani 1 1 d . . .
O12 O -0.1217(3) 0.8302(3) 0.2454(2) 0.0279(11) Uani 1 1 d . . .
O13 O 0.2425(3) 0.5395(3) 0.2150(2) 0.0235(10) Uani 1 1 d . . .
O14 O -0.1961(3) 0.5624(3) 0.3846(2) 0.0282(11) Uani 1 1 d . . .
O15 O -0.2882(5) 0.8591(4) 0.3513(3) 0.068(2) Uani 1 1 d . . .
O16 O -0.1591(4) 0.3858(4) 0.3939(2) 0.0389(13) Uani 1 1 d . . .
O18 O 0.3085(3) 0.6445(3) 0.0850(2) 0.0200(10) Uani 1 1 d . . .
O19 O 0.0644(3) 0.5147(3) 0.0647(2) 0.0212(10) Uani 1 1 d . . .
O20 O 0.1254(3) 0.4217(3) 0.1741(2) 0.0210(10) Uani 1 1 d . . .
O21 O 0.4433(3) 0.7448(3) 0.0977(2) 0.0295(11) Uani 1 1 d . . .
O22 O -0.1755(4) 0.4350(3) 0.2617(2) 0.0357(12) Uani 1 1 d . . .
O23 O 0.6397(13) 0.3976(14) 0.3360(9) 0.259(9) Uani 1 1 d . . .
O17A O -0.4867(12) 0.905(2) 0.4738(7) 0.286(17) Uani 0.79(2) 1 d P B 1
O17B O -0.332(2) 0.986(2) 0.4298(16) 0.064(13) Uani 0.21(2) 1 d P B 2
Tb1 Tb -0.07675(2) 0.51611(2) 0.302190(14) 0.02076(9) Uani 1 1 d . . .
Tb2 Tb -0.19252(3) 0.72403(2) 0.335348(16) 0.02826(10) Uani 1 1 d . B .
Tb3 Tb -0.02122(2) 0.74029(2) 0.187308(14) 0.01769(8) Uani 1 1 d . . .
Tb4 Tb 0.15613(2) 0.58816(2) 0.117616(14) 0.01730(8) Uani 1 1 d . . .

loop_
_atom_site_aniso_label
_atom_site_aniso_U_11
_atom_site_aniso_U_22
_atom_site_aniso_U_33
_atom_site_aniso_U_23
_atom_site_aniso_U_13
_atom_site_aniso_U_12
C1 0.029(4) 0.023(4) 0.022(4) -0.002(3) -0.008(3) -0.002(3)
C2 0.047(5) 0.029(4) 0.025(4) -0.003(3) -0.015(3) -0.002(3)
C3 0.073(6) 0.023(4) 0.035(4) -0.004(3) -0.020(4) -0.001(4)
C4 0.072(6) 0.031(4) 0.031(4) 0.002(4) -0.020(4) 0.007(4)
C5 0.050(5) 0.033(4) 0.019(4) -0.004(3) -0.013(3) 0.003(4)
C6 0.034(4) 0.026(4) 0.014(3) 0.001(3) -0.006(3) 0.000(3)
C7 0.027(4) 0.030(4) 0.015(3) -0.001(3) -0.004(3) -0.005(3)
C8 0.031(4) 0.028(4) 0.018(3) -0.007(3) -0.008(3) 0.001(3)
C9 0.026(4) 0.027(4) 0.012(3) -0.008(3) -0.004(3) -0.002(3)
C10 0.042(5) 0.028(4) 0.023(4) -0.008(3) -0.007(3) 0.001(3)
C11 0.087(7) 0.029(4) 0.033(5) -0.006(4) -0.017(5) 0.001(4)
C12 0.027(4) 0.013(3) 0.023(3) -0.003(3) -0.006(3) -0.008(3)
C13 0.023(3) 0.015(3) 0.021(3) -0.008(3) -0.006(3) -0.004(3)
C14 0.034(4) 0.018(3) 0.019(3) -0.003(3) -0.008(3) -0.005(3)
C15 0.036(4) 0.022(3) 0.019(3) -0.006(3) -0.012(3) -0.003(3)
C16 0.036(4) 0.020(3) 0.029(4) -0.004(3) -0.017(3) -0.003(3)
C17 0.026(4) 0.014(3) 0.022(3) -0.004(3) -0.007(3) -0.001(3)
C18 0.023(4) 0.017(3) 0.026(4) -0.002(3) -0.005(3) 0.000(3)
C19 0.017(3) 0.036(4) 0.026(4) -0.008(3) -0.006(3) 0.004(3)
C20 0.025(4) 0.035(4) 0.022(4) -0.003(3) -0.006(3) 0.001(3)
C21 0.027(4) 0.052(5) 0.033(4) 0.002(4) -0.009(3) -0.005(4)
C22 0.030(4) 0.035(4) 0.017(3) -0.002(3) 0.002(3) -0.004(3)
C23 0.014(3) 0.031(4) 0.016(3) -0.007(3) -0.001(3) -0.006(3)
C24 0.023(4) 0.028(4) 0.016(3) -0.009(3) 0.003(3) -0.003(3)
C25 0.021(4) 0.042(4) 0.019(3) -0.009(3) -0.003(3) 0.003(3)
C26 0.026(4) 0.042(4) 0.030(4) -0.015(3) -0.010(3) 0.001(3)
C27 0.022(4) 0.033(4) 0.030(4) -0.012(3) -0.001(3) -0.009(3)
C28 0.020(3) 0.031(4) 0.018(3) -0.010(3) -0.004(3) -0.006(3)
C29 0.022(4) 0.027(4) 0.029(4) -0.009(3) -0.003(3) -0.012(3)
C30 0.040(5) 0.028(4) 0.047(5) -0.015(4) -0.017(4) 0.003(3)
C31 0.039(4) 0.022(4) 0.033(4) -0.009(3) -0.010(3) 0.001(3)
C32 0.040(5) 0.026(4) 0.038(4) -0.012(3) -0.012(4) 0.013(3)
C33 0.036(4) 0.024(4) 0.033(4) -0.007(3) -0.015(3) 0.008(3)
C34 0.016(4) 0.052(5) 0.018(4) -0.002(3) -0.004(3) -0.004(3)
C35 0.026(4) 0.062(6) 0.037(5) 0.006(4) -0.014(4) -0.009(4)
C36 0.034(5) 0.057(6) 0.049(6) 0.013(5) -0.006(4) -0.013(4)
C37 0.034(5) 0.067(7) 0.034(5) 0.006(4) -0.002(4) -0.013(4)
C38 0.024(4) 0.095(8) 0.024(4) -0.016(5) 0.000(3) -0.010(5)
C39 0.025(4) 0.066(6) 0.037(5) -0.012(4) -0.007(4) -0.005(4)
C40 0.028(5) 0.096(8) 0.036(5) -0.021(5) -0.007(4) 0.002(5)
C41 0.077(8) 0.087(8) 0.038(5) -0.025(5) 0.004(5) 0.031(6)
C42 0.210(17) 0.066(8) 0.037(6) -0.010(5) -0.001(8) 0.060(9)
C43 0.20(2) 0.123(15) 0.159(18) 0.001(13) 0.125(17) 0.040(16)
C44 0.050(6) 0.043(5) 0.060(6) -0.005(4) -0.011(5) -0.017(4)
C45 0.025(4) 0.026(4) 0.011(3) -0.005(3) -0.001(3) 0.002(3)
C46 0.019(4) 0.030(4) 0.019(3) -0.008(3) -0.001(3) 0.001(3)
C47 0.021(4) 0.047(5) 0.029(4) -0.014(3) -0.006(3) -0.003(3)
C48 0.017(4) 0.042(4) 0.031(4) -0.010(3) -0.003(3) 0.006(3)
C49 0.029(4) 0.037(4) 0.023(4) -0.009(3) -0.002(3) 0.003(3)
C50 0.024(4) 0.031(4) 0.021(3) -0.008(3) -0.007(3) 0.000(3)
C51 0.028(4) 0.026(4) 0.017(3) -0.007(3) -0.003(3) 0.007(3)
C52 0.029(4) 0.026(4) 0.025(4) -0.013(3) -0.010(3) -0.001(3)
C53 0.028(4) 0.018(3) 0.024(4) -0.012(3) -0.012(3) 0.003(3)
C54 0.030(4) 0.014(3) 0.028(4) -0.004(3) -0.011(3) 0.000(3)
C55 0.028(4) 0.033(4) 0.062(6) -0.017(4) -0.015(4) -0.002(3)
C56 0.026(4) 0.051(5) 0.050(5) -0.025(4) -0.009(4) -0.002(4)
C57 0.065(6) 0.037(5) 0.028(4) 0.002(4) -0.007(4) -0.036(4)
C58 0.055(6) 0.030(4) 0.051(5) 0.002(4) -0.028(5) 0.001(4)
C59 0.028(5) 0.054(6) 0.064(6) -0.010(5) -0.006(4) -0.002(4)
C60 0.031(5) 0.037(5) 0.055(5) 0.007(4) -0.008(4) -0.004(4)
C61 0.085(14) 0.34(4) 0.055(10) -0.021(15) -0.008(9) -0.018(18)
C62 0.071(13) 0.33(4) 0.088(15) -0.048(19) 0.011(11) 0.040(18)
C63 0.137(18) 0.23(3) 0.135(17) -0.059(17) -0.021(15) 0.112(19)
C64 0.129(15) 0.114(14) 0.114(13) -0.029(11) -0.003(11) 0.015(11)
C65 0.098(12) 0.128(14) 0.084(10) 0.011(9) -0.022(9) -0.010(10)
C66 0.076(10) 0.24(2) 0.079(10) -0.083(12) -0.011(8) 0.040(12)
C67 0.096(12) 0.166(17) 0.090(11) -0.079(12) 0.015(9) -0.025(12)
C68 0.076(10) 0.22(2) 0.043(7) -0.035(10) 0.003(6) -0.045(12)
C69 0.093(10) 0.188(16) 0.033(6) 0.007(8) -0.007(6) -0.054(11)
C70 0.097(12) 0.141(14) 0.081(10) 0.029(10) -0.038(9) -0.035(11)
C71 0.072(8) 0.055(6) 0.073(8) -0.017(6) 0.005(6) -0.005(6)
C72 0.061(7) 0.061(7) 0.073(8) -0.017(6) -0.019(6) -0.005(5)
C73 0.107(10) 0.048(6) 0.048(6) -0.017(5) -0.014(6) -0.017(6)
C74 0.085(8) 0.038(5) 0.063(7) -0.010(5) -0.001(6) -0.004(5)
C75 0.080(7) 0.029(5) 0.061(6) -0.015(4) -0.005(6) 0.000(5)
C76 0.065(11) 0.132(18) 0.34(4) 0.18(2) 0.004(17) 0.044(13)
C77 0.088(11) 0.188(19) 0.128(14) 0.042(13) -0.055(10) -0.035(12)
C78 0.111(12) 0.089(10) 0.120(13) 0.014(9) -0.061(10) 0.004(9)
C79 0.168(16) 0.059(8) 0.126(13) -0.016(8) -0.091(12) 0.029(9)
C80 0.21(3) 0.100(17) 0.38(5) -0.04(2) -0.16(3) 0.064(17)
C81 0.041(6) 0.111(10) 0.069(8) -0.005(7) -0.009(5) -0.027(6)
C82 0.045(6) 0.100(9) 0.040(6) -0.014(6) 0.002(4) -0.021(6)
C83 0.049(6) 0.125(11) 0.035(6) 0.008(6) -0.008(5) -0.034(7)
Cl1 0.091(2) 0.0365(12) 0.0623(15) -0.0188(11) -0.0009(14) 0.0072(12)
Cl2 0.0519(14) 0.0403(12) 0.0594(14) -0.0093(10) -0.0030(11) 0.0111(10)
Cl3 0.0267(9) 0.0507(11) 0.0321(10) -0.0161(9) -0.0106(8) -0.0025(8)
N1 0.024(3) 0.023(3) 0.018(3) -0.006(2) -0.006(2) -0.001(2)
N2 0.036(4) 0.073(5) 0.019(3) -0.006(4) -0.006(3) 0.010(4)
N3 0.024(3) 0.017(3) 0.019(3) -0.002(2) -0.005(2) -0.002(2)
N4 0.027(3) 0.021(3) 0.031(3) -0.013(3) -0.005(3) -0.003(2)
N5 0.023(3) 0.023(3) 0.018(3) -0.004(2) -0.004(2) -0.006(2)
N6 0.039(4) 0.036(4) 0.038(4) -0.007(3) -0.016(3) -0.002(3)
N7 0.096(10) 0.27(2) 0.066(8) -0.001(10) -0.026(7) -0.023(12)
N8 0.075(9) 0.33(3) 0.110(12) -0.118(16) 0.008(8) -0.013(13)
N9 0.118(9) 0.059(6) 0.086(7) -0.021(5) -0.015(7) -0.010(6)
N10 0.16(2) 0.15(2) 0.42(5) -0.06(2) 0.15(3) -0.069(16)
O1 0.020(2) 0.020(2) 0.019(2) -0.0038(18) -0.0042(19) -0.0018(18)
O2 0.036(3) 0.021(2) 0.016(2) -0.0022(19) -0.009(2) -0.002(2)
O3 0.021(2) 0.025(2) 0.019(2) -0.0067(19) -0.0038(19) 0.0014(19)
O4 0.034(3) 0.035(3) 0.024(3) -0.013(2) 0.000(2) 0.002(2)
O5 0.072(4) 0.021(3) 0.029(3) -0.005(2) -0.020(3) 0.001(3)
O6 0.020(2) 0.024(2) 0.014(2) -0.0050(18) -0.0036(18) -0.0012(19)
O7 0.020(2) 0.031(3) 0.015(2) -0.0037(19) -0.0018(19) -0.004(2)
O8 0.023(3) 0.067(4) 0.027(3) -0.010(3) 0.000(2) 0.011(3)
O9 0.019(2) 0.027(2) 0.016(2) -0.0030(19) -0.0033(19) 0.0037(19)
O10 0.019(2) 0.024(2) 0.022(2) -0.0081(19) -0.0058(19) -0.0025(19)
O11 0.037(3) 0.022(2) 0.024(3) -0.008(2) -0.006(2) -0.005(2)
O12 0.029(3) 0.027(3) 0.023(3) -0.006(2) -0.002(2) 0.007(2)
O13 0.022(2) 0.022(2) 0.026(2) -0.005(2) -0.007(2) 0.0010(19)
O14 0.023(3) 0.039(3) 0.014(2) 0.004(2) 0.0007(19) -0.006(2)
O15 0.084(5) 0.064(4) 0.033(3) -0.007(3) 0.015(3) 0.041(4)
O16 0.040(3) 0.035(3) 0.037(3) -0.003(2) -0.005(3) -0.005(2)
O18 0.012(2) 0.024(2) 0.024(2) -0.0049(19) -0.0075(19) 0.0011(18)
O19 0.025(2) 0.018(2) 0.021(2) -0.0041(19) -0.007(2) -0.0025(19)
O20 0.024(2) 0.021(2) 0.021(2) -0.0074(19) -0.009(2) -0.0011(19)
O21 0.021(3) 0.029(3) 0.044(3) -0.012(2) -0.012(2) -0.006(2)
O22 0.038(3) 0.030(3) 0.039(3) 0.000(2) -0.017(2) -0.011(2)
O23 0.214(18) 0.28(2) 0.29(2) -0.105(17) 0.015(15) -0.086(15)
O17A 0.108(13) 0.57(4) 0.097(12) -0.009(17) 0.002(10) 0.132(19)
O17B 0.033(19) 0.06(2) 0.07(2) 0.001(17) 0.016(15) -0.016(15)
Tb1 0.02162(17) 0.02337(17) 0.01577(16) -0.00193(13) -0.00427(13) -0.00356(13)
Tb2 0.02457(19) 0.0376(2) 0.01991(18) -0.00775(15) -0.00181(14) 0.00632(15)
Tb3 0.01795(17) 0.01881(16) 0.01669(16) -0.00511(12) -0.00415(13) -0.00025(12)
Tb4 0.01741(16) 0.01851(16) 0.01688(16) -0.00555(12) -0.00469(13) -0.00002(12)

loop_
_atom_type_symbol
_atom_type_description
_atom_type_scat_dispersion_real
_atom_type_scat_dispersion_imag
_atom_type_scat_source
C C 0.0033 0.0016 'International Tables Vol C Tables 4.2.6.8 and 6.1.1.4'
H H 0.0000 0.0000 'International Tables Vol C Tables 4.2.6.8 and 6.1.1.4'
N N 0.0061 0.0033 'International Tables Vol C Tables 4.2.6.8 and 6.1.1.4'
O O 0.0106 0.0060 'International Tables Vol C Tables 4.2.6.8 and 6.1.1.4'
Tb Tb -0.1723 4.1537 'International Tables Vol C Tables 4.2.6.8 and 6.1.1.4'
Cl Cl 0.1484 0.1585 'International Tables Vol C Tables 4.2.6.8 and 6.1.1.4'

loop_
_geom_angle_atom_site_label_1
_geom_angle_atom_site_label_2
_geom_angle_atom_site_label_3
_geom_angle
_geom_angle_site_symmetry_1
_geom_angle_site_symmetry_3
O2 C1 C6 123.7(6) . .
O2 C1 C2 119.6(6) . .
C6 C1 C2 116.6(6) . .
O5 C2 C3 123.9(7) . .
O5 C2 C1 114.2(6) . .
C3 C2 C1 121.8(7) . .
C2 C3 C4 120.0(7) . .
C2 C3 H3 120.0 . .
C4 C3 H3 120.0 . .
C5 C4 C3 119.6(7) . .
C5 C4 H4 120.2 . .
C3 C4 H4 120.2 . .
C4 C5 C6 121.7(7) . .
C4 C5 H5 119.1 . .
C6 C5 H5 119.1 . .
C5 C6 C1 120.1(6) . .
C5 C6 C7 118.3(6) . .
C1 C6 C7 121.6(6) . .
N1 C7 C6 126.5(6) . .
N1 C7 H7 116.7 . .
C6 C7 H7 116.7 . .
N1 C8 C9 107.9(5) . .
N1 C8 H8A 110.1 . .
C9 C8 H8A 110.1 . .
N1 C8 H8B 110.1 . .
C9 C8 H8B 110.1 . .
H8A C8 H8B 108.4 . .
O3 C9 C10 110.5(5) . .
O3 C9 C8 109.5(5) . .
C10 C9 C8 111.3(5) . .
O3 C9 H9 114(4) . .
C10 C9 H9 104(4) . .
C8 C9 H9 107(4) . .
O4 C10 C9 108.1(6) . .
O4 C10 H10A 110.1 . .
C9 C10 H10A 110.1 . .
O4 C10 H10B 110.1 . .
C9 C10 H10B 110.1 . .
H10A C10 H10B 108.4 . .
O5 C11 H11A 109.5 . .
O5 C11 H11B 109.5 . .
H11A C11 H11B 109.5 . .
O5 C11 H11C 109.5 . .
H11A C11 H11C 109.5 . .
H11B C11 H11C 109.5 . .
O6 C12 C17 123.8(6) . .
O6 C12 C13 117.9(6) . .
C17 C12 C13 118.3(6) . .
C14 C13 O9 126.4(6) . .
C14 C13 C12 121.8(6) . .
O9 C13 C12 111.8(5) . .
C13 C14 C15 119.9(6) . .
C13 C14 H14 120.0 . .
C15 C14 H14 120.0 . .
C16 C15 C14 119.8(6) . .
C16 C15 H15 120.1 . .
C14 C15 H15 120.1 . .
C15 C16 C17 121.6(6) . .
C15 C16 H16 119.2 . .
C17 C16 H16 119.2 . .
C12 C17 C16 118.3(6) . .
C12 C17 C18 122.8(6) . .
C16 C17 C18 118.6(6) . .
N3 C18 C17 125.9(6) . .
N3 C18 H18 117.1 . .
C17 C18 H18 117.1 . .
N3 C19 C20 108.5(5) . .
N3 C19 H19A 110.0 . .
C20 C19 H19A 110.0 . .
N3 C19 H19B 110.0 . .
C20 C19 H19B 110.0 . .
H19A C19 H19B 108.4 . .
O7 C20 C21 109.0(6) . .
O7 C20 C19 109.5(6) . .
C21 C20 C19 111.9(6) . .
O7 C20 H20 108.8 . .
C21 C20 H20 108.8 . .
C19 C20 H20 108.8 . .
O8 C21 C20 109.6(6) . .
O8 C21 H21A 109.8 . .
C20 C21 H21A 109.8 . .
O8 C21 H21B 109.8 . .
C20 C21 H21B 109.8 . .
H21A C21 H21B 108.2 . .
O9 C22 H22A 109.5 . .
O9 C22 H22B 109.5 . .
H22A C22 H22B 109.5 . .
O9 C22 H22C 109.5 . .
H22A C22 H22C 109.5 . .
H22B C22 H22C 109.5 . .
O10 C23 C24 119.3(6) . .
O10 C23 C28 121.9(6) . .
C24 C23 C28 118.8(6) . .
C25 C24 O13 126.2(6) . .
C25 C24 C23 121.2(6) . .
O13 C24 C23 112.6(6) . .
C24 C25 C26 119.6(7) . .
C24 C25 H25 120.2 . .
C26 C25 H25 120.2 . .
C27 C26 C25 120.9(7) . .
C27 C26 H26 119.6 . .
C25 C26 H26 119.6 . .
C26 C27 C28 120.9(7) . .
C26 C27 H27 119.6 . .
C28 C27 H27 119.6 . .
C23 C28 C27 118.5(6) . .
C23 C28 C29 121.6(6) . .
C27 C28 C29 119.9(6) . .
N4 C29 C28 126.3(6) . .
N4 C29 H29 116.9 . .
C28 C29 H29 116.9 . .
N4 C30 C31 111.1(6) . .
N4 C30 H30A 109.4 . .
C31 C30 H30A 109.4 . .
N4 C30 H30B 109.4 . .
C31 C30 H30B 109.4 . .
H30A C30 H30B 108.0 . .
O11 C31 C30 107.7(6) . .
O11 C31 C32 108.8(6) . .
C30 C31 C32 113.7(6) . .
O11 C31 H31 110(4) . .
C30 C31 H31 109(4) . .
C32 C31 H31 107(4) . .
O12 C32 C31 110.0(6) . .
O12 C32 H32A 109.7 . .
C31 C32 H32A 109.7 . .
O12 C32 H32B 109.7 . .
C31 C32 H32B 109.7 . .
H32A C32 H32B 108.2 . .
O13 C33 H33A 109.5 . .
O13 C33 H33B 109.5 . .
H33A C33 H33B 109.5 . .
O13 C33 H33C 109.5 . .
H33A C33 H33C 109.5 . .
H33B C33 H33C 109.5 . .
O14 C34 C39 124.2(7) . .
O14 C34 C35 117.9(7) . .
C39 C34 C35 117.9(7) . .
C36 C35 O16 125.1(9) . .
C36 C35 C34 122.6(9) . .
O16 C35 C34 112.3(6) . .
C35 C36 C37 119.3(10) . .
C35 C36 H36 120.3 . .
C37 C36 H36 120.3 . .
C38 C37 C36 122.7(8) . .
C38 C37 H37 118.7 . .
C36 C37 H37 118.7 . .
C37 C38 C39 119.5(8) . .
C37 C38 H38 120.2 . .
C39 C38 H38 120.2 . .
C34 C39 C40 125.4(8) . .
C34 C39 C38 118.0(8) . .
C40 C39 C38 116.6(8) . .
N2 C40 C39 126.4(9) . .
N2 C40 H40 116.8 . .
C39 C40 H40 116.8 . .
N2 C41 C42 110.1(8) . .
N2 C41 H41A 109.6 . .
C42 C41 H41A 109.6 . .
N2 C41 H41B 109.6 . .
C42 C41 H41B 109.6 . .
H41A C41 H41B 108.2 . .
C43 C42 O15 110.3(11) . .
C43 C42 C41 119.8(16) . .
O15 C42 C41 100.6(10) . .
C43 C42 H42 108.5 . .
O15 C42 H42 108.5 . .
C41 C42 H42 108.5 . .
C42 C43 O17A 100.9(17) . .
C42 C43 O17B 108(2) . .
O17A C43 O17B 108(2) . .
C42 C43 H43A 111.6 . .
O17A C43 H43A 111.6 . .
O17B C43 H43A 115.4 . .
C42 C43 H43B 111.6 . .
O17A C43 H43B 111.6 . .
O17B C43 H43B 6.0 . .
H43A C43 H43B 109.4 . .
O16 C44 H44A 109.5 . .
O16 C44 H44B 109.5 . .
H44A C44 H44B 109.5 . .
O16 C44 H44C 109.5 . .
H44A C44 H44C 109.5 . .
H44B C44 H44C 109.5 . .
O18 C45 C50 123.7(6) . .
O18 C45 C46 118.9(6) . .
C50 C45 C46 117.3(6) . .
O21 C46 C47 126.2(6) . .
O21 C46 C45 113.7(6) . .
C47 C46 C45 120.1(6) . .
C46 C47 C48 121.8(7) . .
C46 C47 H47 119.1 . .
C48 C47 H47 119.1 . .
C49 C48 C47 118.3(7) . .
C49 C48 H48 120.8 . .
C47 C48 H48 120.8 . .
C48 C49 C50 122.0(7) . .
C48 C49 H49 119.0 . .
C50 C49 H49 119.0 . .
C49 C50 C45 120.2(6) . .
C49 C50 C51 117.2(6) . .
C45 C50 C51 122.6(6) . .
N5 C51 C50 124.6(6) . .
N5 C51 H51 117.7 . .
C50 C51 H51 117.7 . .
N5 C52 C53 109.4(5) . .
N5 C52 H52A 109.8 . .
C53 C52 H52A 109.8 . .
N5 C52 H52B 109.8 . .
C53 C52 H52B 109.8 . .
H52A C52 H52B 108.2 . .
O19 C53 C54 109.0(5) . .
O19 C53 C52 107.6(5) . .
C54 C53 C52 114.7(6) . .
O19 C53 H53 105(4) . .
C54 C53 H53 110(4) . .
C52 C53 H53 110(4) . .
O20 C54 C53 108.6(5) . .
O20 C54 H54A 110.0 . .
C53 C54 H54A 110.0 . .
O20 C54 H54B 110.0 . .
C53 C54 H54B 110.0 . .
H54A C54 H54B 108.3 . .
O21 C55 H55A 109.5 . .
O21 C55 H55B 109.5 . .
H55A C55 H55B 109.5 . .
O21 C55 H55C 109.5 . .
H55A C55 H55C 109.5 . .
H55B C55 H55C 109.5 . .
N6 C56 C57 123.6(8) . .
N6 C56 H56 118.2 . .
C57 C56 H56 118.2 . .
C56 C57 C58 118.2(7) . .
C56 C57 H57 120.9 . .
C58 C57 H57 120.9 . .
C57 C58 C59 118.1(8) . .
C57 C58 H58 121.0 . .
C59 C58 H58 121.0 . .
C60 C59 C58 118.5(8) . .
C60 C59 H59 120.7 . .
C58 C59 H59 120.7 . .
N6 C60 C59 124.1(8) . .
N6 C60 H60 118.0 . .
C59 C60 H60 118.0 . .
C62 C61 N7 131(3) . .
C62 C61 H61 114.3 . .
N7 C61 H61 114.3 . .
C61 C62 C63 112(2) . .
C61 C62 H62 123.9 . .
C63 C62 H62 123.9 . .
C64 C63 C62 123(2) . .
C64 C63 H63 118.4 . .
C62 C63 H63 118.4 . .
C63 C64 C65 116(2) . .
C63 C64 H64 121.8 . .
C65 C64 H64 121.8 . .
C64 C65 N7 123.5(17) . .
C64 C65 H65 118.2 . .
N7 C65 H65 118.2 . .
C67 C66 N8 115.0(19) . .
C67 C66 H66 122.5 . .
N8 C66 H66 122.5 . .
C66 C67 C68 122.4(17) . .
C66 C67 H67 118.8 . .
C68 C67 H67 118.8 . .
C69 C68 C67 115.0(15) . .
C69 C68 H68 122.5 . .
C67 C68 H68 122.5 . .
C70 C69 C68 129.4(18) . .
C70 C69 H69 115.3 . .
C68 C69 H69 115.3 . .
C69 C70 N8 112.8(17) . .
C69 C70 H70 123.6 . .
N8 C70 H70 123.6 . .
C72 C71 N9 122.3(11) . .
C72 C71 H71 118.8 . .
N9 C71 H71 118.8 . .
C71 C72 C73 118.5(11) . .
C71 C72 H72 120.8 . .
C73 C72 H72 120.8 . .
C72 C73 C74 121.4(10) . .
C72 C73 H73 119.3 . .
C74 C73 H73 119.3 . .
C75 C74 C73 120.0(11) . .
C75 C74 H74 120.0 . .
C73 C74 H74 120.0 . .
C74 C75 N9 120.3(11) . .
C74 C75 H75 119.8 . .
N9 C75 H75 119.8 . .
N10 C76 C77 120.1(19) . .
N10 C76 H76 119.9 . .
C77 C76 H76 119.9 . .
C78 C77 C76 111(2) . .
C78 C77 H77 124.5 . .
C76 C77 H77 124.5 . .
C79 C78 C77 123.7(18) . .
C79 C78 H78 118.2 . .
C77 C78 H78 118.2 . .
C80 C79 C78 124.1(19) . .
C80 C79 H79 118.0 . .
C78 C79 H79 118.0 . .
N10 C80 C79 121(4) . .
N10 C80 H80 119.4 . .
C79 C80 H80 119.4 . .
C82 C81 C83 119.5(12) . 2_666
C82 C81 H81 120.2 . .
C83 C81 H81 120.2 2_666 .
C83 C82 C81 116.5(11) . .
C83 C82 H82 121.8 . .
C81 C82 H82 121.8 . .
C82 C83 C81 124.0(11) . 2_666
C82 C83 H83 118.0 . .
C81 C83 H83 118.0 2_666 .
C7 N1 C8 118.2(5) . .
C7 N1 Tb1 128.1(4) . .
C8 N1 Tb1 113.7(4) . .
C40 N2 C41 115.2(8) . .
C40 N2 Tb2 134.4(7) . .
C41 N2 Tb2 110.0(5) . .
C18 N3 C19 117.8(6) . .
C18 N3 Tb3 131.5(4) . .
C19 N3 Tb3 110.4(4) . .
C29 N4 C30 114.4(6) . .
C29 N4 Tb3 132.1(5) . .
C30 N4 Tb3 113.5(4) . .
C51 N5 C52 117.6(6) . .
C51 N5 Tb4 127.2(4) . .
C52 N5 Tb4 114.3(4) . .
C60 N6 C56 117.5(7) . .
C61 N7 C65 113(2) . .
C66 N8 C70 125.1(17) . .
C75 N9 C71 117.3(10) . .
C80 N10 C76 120(3) . .
Tb1 O1 Tb3 98.52(15) . .
Tb1 O1 Tb4 144.12(19) . .
Tb3 O1 Tb4 94.96(14) . .
C1 O2 Tb1 129.6(4) . .
C9 O3 Tb1 119.9(4) . .
C9 O3 Tb2 113.2(4) . .
Tb1 O3 Tb2 96.96(16) . .
C9 O3 Tb3 130.1(4) . .
Tb1 O3 Tb3 95.83(15) . .
Tb2 O3 Tb3 93.75(14) . .
C10 O4 Tb2 115.4(4) . .
C2 O5 C11 116.6(6) . .
C12 O6 Tb3 136.1(4) . .
C12 O6 Tb4 122.5(4) . .
Tb3 O6 Tb4 100.89(15) . .
C20 O7 Tb2 117.4(4) . .
C20 O7 Tb1 128.4(4) . .
Tb2 O7 Tb1 97.81(15) . .
C20 O7 Tb3 117.5(4) . .
Tb2 O7 Tb3 94.71(15) . .
Tb1 O7 Tb3 94.01(15) . .
C21 O8 Tb2 112.7(4) . .
C13 O9 C22 115.9(5) . .
C13 O9 Tb4 115.3(4) . .
C22 O9 Tb4 126.3(4) . .
C23 O10 Tb3 138.0(4) . .
C23 O10 Tb4 119.4(4) . .
Tb3 O10 Tb4 101.93(16) . .
C31 O11 Tb3 106.1(4) . .
C32 O12 Tb2 135.2(4) . .
C32 O12 Tb3 121.6(4) . .
Tb2 O12 Tb3 103.06(18) . .
C24 O13 C33 115.5(5) . .
C24 O13 Tb4 111.2(4) . .
C33 O13 Tb4 130.0(4) . .
C34 O14 Tb2 136.9(5) . .
C34 O14 Tb1 121.5(4) . .
Tb2 O14 Tb1 97.59(15) . .
C42 O15 Tb2 118.5(5) . .
C44 O16 C35 116.3(6) . .
C44 O16 Tb1 126.5(5) . .
C35 O16 Tb1 116.7(4) . .
C45 O18 Tb4 132.4(4) . .
C53 O19 Tb4 107.2(4) . .
C54 O20 Tb4 116.1(3) . .
C46 O21 C55 117.0(5) . .
O2 Tb1 O1 82.42(15) . .
O2 Tb1 O22 88.14(17) . .
O1 Tb1 O22 83.50(16) . .
O2 Tb1 O3 119.82(15) . .
O1 Tb1 O3 80.45(14) . .
O22 Tb1 O3 145.14(16) . .
O2 Tb1 O14 136.83(15) . .
O1 Tb1 O14 140.05(15) . .
O22 Tb1 O14 101.55(17) . .
O3 Tb1 O14 73.11(15) . .
O2 Tb1 O7 152.90(15) . .
O1 Tb1 O7 71.31(14) . .
O22 Tb1 O7 82.51(16) . .
O3 Tb1 O7 63.08(14) . .
O14 Tb1 O7 70.18(14) . .
O2 Tb1 N1 72.54(16) . .
O1 Tb1 N1 119.90(16) . .
O22 Tb1 N1 146.01(17) . .
O3 Tb1 N1 67.69(16) . .
O14 Tb1 N1 76.76(16) . .
O7 Tb1 N1 126.46(16) . .
O2 Tb1 O16 79.74(16) . .
O1 Tb1 O16 150.29(16) . .
O22 Tb1 O16 72.39(17) . .
O3 Tb1 O16 129.16(16) . .
O14 Tb1 O16 64.04(16) . .
O7 Tb1 O16 120.78(16) . .
N1 Tb1 O16 76.73(17) . .
O12 Tb2 O7 74.83(16) . .
O12 Tb2 O14 141.47(16) . .
O7 Tb2 O14 72.59(15) . .
O12 Tb2 O4 84.66(17) . .
O7 Tb2 O4 133.07(15) . .
O14 Tb2 O4 103.09(16) . .
O12 Tb2 O3 73.99(15) . .
O7 Tb2 O3 63.97(15) . .
O14 Tb2 O3 73.60(15) . .
O4 Tb2 O3 69.97(15) . .
O12 Tb2 O15 80.83(18) . .
O7 Tb2 O15 131.61(19) . .
O14 Tb2 O15 137.03(19) . .
O4 Tb2 O15 84.1(2) . .
O3 Tb2 O15 145.0(2) . .
O12 Tb2 O8 100.35(17) . .
O7 Tb2 O8 70.07(16) . .
O14 Tb2 O8 87.38(18) . .
O4 Tb2 O8 156.42(17) . .
O3 Tb2 O8 133.60(16) . .
O15 Tb2 O8 74.2(2) . .
O12 Tb2 N2 145.2(2) . .
O7 Tb2 N2 139.1(2) . .
O14 Tb2 N2 71.8(2) . .
O4 Tb2 N2 74.9(2) . .
O3 Tb2 N2 122.40(18) . .
O15 Tb2 N2 69.4(2) . .
O8 Tb2 N2 88.83(19) . .
O12 Tb3 O10 133.09(16) . .
O12 Tb3 O6 149.17(15) . .
O10 Tb3 O6 69.47(14) . .
O12 Tb3 O1 135.38(15) . .
O10 Tb3 O1 67.92(14) . .
O6 Tb3 O1 67.22(14) . .
O12 Tb3 O3 71.49(15) . .
O10 Tb3 O3 81.23(14) . .
O6 Tb3 O3 139.03(14) . .
O1 Tb3 O3 75.66(14) . .
O12 Tb3 O11 67.81(15) . .
O10 Tb3 O11 114.94(15) . .
O6 Tb3 O11 83.95(14) . .
O1 Tb3 O11 148.35(14) . .
O3 Tb3 O11 135.56(14) . .
O12 Tb3 N3 86.99(17) . .
O10 Tb3 N3 139.26(16) . .
O6 Tb3 N3 70.67(16) . .
O1 Tb3 N3 89.19(15) . .
O3 Tb3 N3 126.71(16) . .
O11 Tb3 N3 68.32(16) . .
O12 Tb3 O7 70.37(16) . .
O10 Tb3 O7 126.46(14) . .
O6 Tb3 O7 116.41(14) . .
O1 Tb3 O7 67.41(14) . .
O3 Tb3 O7 60.35(14) . .
O11 Tb3 O7 118.60(15) . .
N3 Tb3 O7 66.60(15) . .
O12 Tb3 N4 74.73(17) . .
O10 Tb3 N4 67.53(16) . .
O6 Tb3 N4 104.08(16) . .
O1 Tb3 N4 134.65(16) . .
O3 Tb3 N4 89.64(16) . .
O11 Tb3 N4 63.27(16) . .
N3 Tb3 N4 131.59(17) . .
O7 Tb3 N4 139.50(16) . .
O18 Tb4 O10 81.21(15) . .
O18 Tb4 O6 108.89(15) . .
O10 Tb4 O6 69.42(14) . .
O18 Tb4 O19 129.93(15) . .
O10 Tb4 O19 143.24(15) . .
O6 Tb4 O19 80.57(14) . .
O18 Tb4 O1 148.19(15) . .
O10 Tb4 O1 67.69(14) . .
O6 Tb4 O1 66.99(14) . .
O19 Tb4 O1 81.52(14) . .
O18 Tb4 O20 121.14(15) . .
O10 Tb4 O20 116.68(14) . .
O6 Tb4 O20 129.97(14) . .
O19 Tb4 O20 67.80(14) . .
O1 Tb4 O20 70.69(14) . .
O18 Tb4 N5 71.93(16) . .
O10 Tb4 N5 148.40(16) . .
O6 Tb4 N5 134.85(15) . .
O19 Tb4 N5 68.33(16) . .
O1 Tb4 N5 134.64(15) . .
O20 Tb4 N5 66.90(15) . .
O18 Tb4 O9 69.99(14) . .
O10 Tb4 O9 108.13(14) . .
O6 Tb4 O9 61.38(13) . .
O19 Tb4 O9 73.17(14) . .
O1 Tb4 O9 125.10(13) . .
O20 Tb4 O9 134.81(14) . .
N5 Tb4 O9 78.31(15) . .
O18 Tb4 O13 71.37(14) . .
O10 Tb4 O13 62.61(14) . .
O6 Tb4 O13 131.47(14) . .
O19 Tb4 O13 138.14(14) . .
O1 Tb4 O13 87.93(14) . .
O20 Tb4 O13 70.46(13) . .
N5 Tb4 O13 92.57(15) . .
O9 Tb4 O13 141.25(14) . .

loop_
_geom_bond_atom_site_label_1
_geom_bond_atom_site_label_2
_geom_bond_distance
_geom_bond_site_symmetry_2
C1 O2 1.316(8) .
C1 C6 1.413(9) .
C1 C2 1.422(10) .
C2 O5 1.369(8) .
C2 C3 1.375(10) .
C3 C4 1.391(11) .
C3 H3 0.9500 .
C4 C5 1.362(11) .
C4 H4 0.9500 .
C5 C6 1.396(9) .
C5 H5 0.9500 .
C6 C7 1.436(9) .
C7 N1 1.269(8) .
C7 H7 0.9500 .
C8 N1 1.454(8) .
C8 C9 1.517(9) .
C8 H8A 0.9900 .
C8 H8B 0.9900 .
C9 O3 1.424(7) .
C9 C10 1.516(9) .
C9 H9 1.01(7) .
C10 O4 1.438(8) .
C10 H10A 0.9900 .
C10 H10B 0.9900 .
C11 O5 1.425(9) .
C11 H11A 0.9800 .
C11 H11B 0.9800 .
C11 H11C 0.9800 .
C12 O6 1.323(7) .
C12 C17 1.405(9) .
C12 C13 1.411(9) .
C13 C14 1.362(9) .
C13 O9 1.375(7) .
C14 C15 1.377(9) .
C14 H14 0.9500 .
C15 C16 1.376(10) .
C15 H15 0.9500 .
C16 C17 1.406(9) .
C16 H16 0.9500 .
C17 C18 1.447(9) .
C18 N3 1.282(8) .
C18 H18 0.9500 .
C19 N3 1.447(8) .
C19 C20 1.518(9) .
C19 H19A 0.9900 .
C19 H19B 0.9900 .
C20 O7 1.424(8) .
C20 C21 1.502(10) .
C20 H20 1.0000 .
C21 O8 1.450(10) .
C21 H21A 0.9900 .
C21 H21B 0.9900 .
C22 O9 1.443(8) .
C22 H22A 0.9800 .
C22 H22B 0.9800 .
C22 H22C 0.9800 .
C23 O10 1.319(7) .
C23 C24 1.407(9) .
C23 C28 1.409(9) .
C24 C25 1.365(9) .
C24 O13 1.375(8) .
C25 C26 1.393(10) .
C25 H25 0.9500 .
C26 C27 1.354(10) .
C26 H26 0.9500 .
C27 C28 1.414(9) .
C27 H27 0.9500 .
C28 C29 1.449(9) .
C29 N4 1.275(8) .
C29 H29 0.9500 .
C30 N4 1.474(9) .
C30 C31 1.499(10) .
C30 H30A 0.9900 .
C30 H30B 0.9900 .
C31 O11 1.430(8) .
C31 C32 1.519(10) .
C31 H31 0.98(7) .
C32 O12 1.405(8) .
C32 H32A 0.9900 .
C32 H32B 0.9900 .
C33 O13 1.426(8) .
C33 H33A 0.9800 .
C33 H33B 0.9800 .
C33 H33C 0.9800 .
C34 O14 1.327(8) .
C34 C39 1.386(11) .
C34 C35 1.437(12) .
C35 C36 1.340(11) .
C35 O16 1.434(10) .
C36 C37 1.356(13) .
C36 H36 0.9500 .
C37 C38 1.355(13) .
C37 H37 0.9500 .
C38 C39 1.460(12) .
C38 H38 0.9500 .
C39 C40 1.408(13) .
C40 N2 1.221(11) .
C40 H40 0.9500 .
C41 N2 1.502(12) .
C41 C42 1.577(15) .
C41 H41A 0.9900 .
C41 H41B 0.9900 .
C42 C43 1.364(18) .
C42 O15 1.504(13) .
C42 H42 1.0000 .
C43 O17A 1.49(2) .
C43 O17B 1.50(4) .
C43 H43A 0.9900 .
C43 H43B 0.9900 .
C44 O16 1.413(9) .
C44 H44A 0.9800 .
C44 H44B 0.9800 .
C44 H44C 0.9800 .
C45 O18 1.294(7) .
C45 C50 1.406(9) .
C45 C46 1.433(9) .
C46 O21 1.349(8) .
C46 C47 1.368(9) .
C47 C48 1.402(10) .
C47 H47 0.9500 .
C48 C49 1.364(10) .
C48 H48 0.9500 .
C49 C50 1.396(9) .
C49 H49 0.9500 .
C50 C51 1.453(9) .
C51 N5 1.285(8) .
C51 H51 0.9500 .
C52 N5 1.473(8) .
C52 C53 1.502(9) .
C52 H52A 0.9900 .
C52 H52B 0.9900 .
C53 O19 1.450(7) .
C53 C54 1.493(9) .
C53 H53 0.82(6) .
C54 O20 1.440(7) .
C54 H54A 0.9900 .
C54 H54B 0.9900 .
C55 O21 1.402(8) .
C55 H55A 0.9800 .
C55 H55B 0.9800 .
C55 H55C 0.9800 .
C56 N6 1.321(10) .
C56 C57 1.372(11) .
C56 H56 0.9500 .
C57 C58 1.373(12) .
C57 H57 0.9500 .
C58 C59 1.375(12) .
C58 H58 0.9500 .
C59 C60 1.371(11) .
C59 H59 0.9500 .
C60 N6 1.290(10) .
C60 H60 0.9500 .
C61 C62 1.26(3) .
C61 N7 1.36(2) .
C61 H61 0.9500 .
C62 C63 1.48(3) .
C62 H62 0.9500 .
C63 C64 1.36(2) .
C63 H63 0.9500 .
C64 C65 1.37(2) .
C64 H64 0.9500 .
C65 N7 1.42(2) .
C65 H65 0.9500 .
C66 C67 1.40(2) .
C66 N8 1.42(2) .
C66 H66 0.9500 .
C67 C68 1.41(2) .
C67 H67 0.9500 .
C68 C69 1.403(19) .
C68 H68 0.9500 .
C69 C70 1.299(18) .
C69 H69 0.9500 .
C70 N8 1.44(2) .
C70 H70 0.9500 .
C71 C72 1.335(14) .
C71 N9 1.390(14) .
C71 H71 0.9500 .
C72 C73 1.348(14) .
C72 H72 0.9500 .
C73 C74 1.353(15) .
C73 H73 0.9500 .
C74 C75 1.352(14) .
C74 H74 0.9500 .
C75 N9 1.370(14) .
C75 H75 0.9500 .
C76 N10 1.39(5) .
C76 C77 1.48(3) .
C76 H76 0.9500 .
C77 C78 1.351(18) .
C77 H77 0.9500 .
C78 C79 1.300(19) .
C78 H78 0.9500 .
C79 C80 1.28(3) .
C79 H79 0.9500 .
C80 N10 1.26(4) .
C80 H80 0.9500 .
C81 C82 1.336(14) .
C81 C83 1.389(15) 2_666
C81 H81 0.9500 .
C82 C83 1.332(15) .
C82 H82 0.9500 .
C83 C81 1.389(15) 2_666
C83 H83 0.9500 .
N1 Tb1 2.466(5) .
N2 Tb2 2.485(6) .
N3 Tb3 2.503(5) .
N4 Tb3 2.595(5) .
N5 Tb4 2.475(5) .
O1 Tb1 2.304(4) .
O1 Tb3 2.450(4) .
O1 Tb4 2.463(4) .
O2 Tb1 2.271(4) .
O3 Tb1 2.376(4) .
O3 Tb2 2.402(4) .
O3 Tb3 2.478(4) .
O4 Tb2 2.389(5) .
O6 Tb3 2.347(4) .
O6 Tb4 2.349(4) .
O7 Tb2 2.330(4) .
O7 Tb1 2.416(4) .
O7 Tb3 2.510(4) .
O8 Tb2 2.406(5) .
O9 Tb4 2.617(4) .
O10 Tb3 2.330(4) .
O10 Tb4 2.332(4) .
O11 Tb3 2.496(4) .
O12 Tb2 2.244(5) .
O12 Tb3 2.306(4) .
O13 Tb4 2.619(4) .
O14 Tb2 2.351(5) .
O14 Tb1 2.404(5) .
O15 Tb2 2.402(6) .
O16 Tb1 2.509(5) .
O18 Tb4 2.235(4) .
O19 Tb4 2.422(4) .
O20 Tb4 2.468(4) .
O22 Tb1 2.372(5) .
